data_7133827
loop_
_publ_author_name
'Chang, Chi-Hao'
'Yen, Chao-Ting'
'Goncalves, Th&#xe9;o P'
'Lin, Yu-Sheng'
'Wang, Yu-Chun'
'Basha, R. Sidick'
'Chen, Bo-Yan'
'Fu, Cheng-Hao'
'Chen, Liang-Wei'
'Jhou, Meng-Li'
'Huang, Kuo-Wei'
'Chou, Chih-Ming'

_publ_section_title
;
 Substrate-directed regioselective alkene functionalizations of
 (<i>E</i>)-&#x3b2;,&#x3b3;-unsaturated carboxylic acids.
;
_journal_issue 80
_journal_name_full 'Chemical communications (Cambridge, England)'
_journal_page_first 11339
_journal_page_last 11342
_journal_paper_doi 10.1039/d4cc03581j
_journal_volume 60
_journal_year 2024
_chemical_absolute_configuration rm
_chemical_formula_sum 'C22 H24 O2'
_chemical_formula_weight 320.41
_space_group_crystal_system monoclinic
_space_group_IT_number 4
_space_group_name_Hall 'P 2yb'
_space_group_name_H-M_alt 'P 1 21 1'
_atom_sites_solution_hydrogens geom
_audit_creation_method SHELXL-2014/6
_audit_update_record
;
2020-03-06 deposited with the CCDC.	2024-09-16 downloaded from the CCDC.
;
_cell_angle_alpha 90
_cell_angle_beta 105.428(5)
_cell_angle_gamma 90
_cell_formula_units_Z 2
_cell_length_a 7.8570(6)
_cell_length_b 10.6978(9)
_cell_length_c 11.0526(10)
_cell_measurement_reflns_used 4172
_cell_measurement_temperature 100(2)
_cell_measurement_theta_max 26.2718
_cell_measurement_theta_min 2.6893
_cell_volume 895.52(13)
_computing_cell_refinement 'SAINT V8.34A (Bruker AXS Inc., 2013)'
_computing_data_collection 'Bruker APEX2'
_computing_data_reduction 'SAINT V8.34A (Bruker AXS Inc., 2013)'
_computing_molecular_graphics 'Bruker SHELXTL'
_computing_publication_material 'Bruker SHELXTL'
_computing_structure_refinement 'SHELXL-2014/6 (Sheldrick, 2014)'
_diffrn_ambient_temperature 100(2)
_diffrn_detector_area_resol_mean 8.3333
_diffrn_measured_fraction_theta_full 0.978
_diffrn_measured_fraction_theta_max 0.970
_diffrn_measurement_device_type 'Bruker APEX-II CCD'
_diffrn_measurement_method '\f and \w scans'
_diffrn_radiation_type MoK\a
_diffrn_radiation_wavelength 0.71073
_diffrn_reflns_av_R_equivalents 0.0240
_diffrn_reflns_av_unetI/netI 0.0290
_diffrn_reflns_Laue_measured_fraction_full 0.978
_diffrn_reflns_Laue_measured_fraction_max 0.970
_diffrn_reflns_limit_h_max 9
_diffrn_reflns_limit_h_min -9
_diffrn_reflns_limit_k_max 12
_diffrn_reflns_limit_k_min -12
_diffrn_reflns_limit_l_max 13
_diffrn_reflns_limit_l_min -13
_diffrn_reflns_number 8878
_diffrn_reflns_point_group_measured_fraction_full 0.977
_diffrn_reflns_point_group_measured_fraction_max 0.968
_diffrn_reflns_theta_full 25.242
_diffrn_reflns_theta_max 26.417
_diffrn_reflns_theta_min 1.911
_exptl_absorpt_coefficient_mu 0.074
_exptl_absorpt_correction_T_max 0.9485
_exptl_absorpt_correction_T_min 0.8079
_exptl_absorpt_correction_type multi-scan
_exptl_absorpt_process_details 'SADABS V2014/4 (Bruker AXS Inc.)'
_exptl_crystal_colour Colorless
_exptl_crystal_density_diffrn 1.188
_exptl_crystal_density_meas ?
_exptl_crystal_density_method 'not measured'
_exptl_crystal_description Columnar
_exptl_crystal_F_000 344
_exptl_crystal_size_max 0.12
_exptl_crystal_size_mid 0.03
_exptl_crystal_size_min 0.02
_refine_diff_density_max 0.210
_refine_diff_density_min -0.148
_refine_diff_density_rms 0.038
_refine_ls_abs_structure_details
;
 Refined as an inversion twin.
;
_refine_ls_abs_structure_Flack -0.7(15)
_refine_ls_extinction_method none
_refine_ls_goodness_of_fit_ref 1.038
_refine_ls_hydrogen_treatment constr
_refine_ls_matrix_type full
_refine_ls_number_parameters 220
_refine_ls_number_reflns 3288
_refine_ls_number_restraints 1
_refine_ls_restrained_S_all 1.038
_refine_ls_R_factor_all 0.0401
_refine_ls_R_factor_gt 0.0354
_refine_ls_shift/su_max 0.000
_refine_ls_shift/su_mean 0.000
_refine_ls_structure_factor_coef Fsqd
_refine_ls_weighting_details 'w=1/[\s^2^(Fo^2^)+(0.0431P)^2^+0.1834P] where P=(Fo^2^+2Fc^2^)/3'
_refine_ls_weighting_scheme calc
_refine_ls_wR_factor_gt 0.0827
_refine_ls_wR_factor_ref 0.0854
_reflns_Friedel_coverage 0.894
_reflns_Friedel_fraction_full 0.976
_reflns_Friedel_fraction_max 0.967
_reflns_number_gt 3031
_reflns_number_total 3288
_reflns_threshold_expression 'I > 2\s(I)'
_cod_data_source_file d4cc03581j2.cif
_cod_data_source_block CMC-01
_cod_depositor_comments
;
The following automatic conversions were performed:

data item '_chemical_absolute_configuration' value 'RM' was changed
to 'rm' in accordance with the
/home/data/users/saulius/crontab/automatic-downloads/current/RSC/lib/dictionaries/cif_core.dic
dictionary named 'cif_core.dic' version 2.4.2 last updated on
2011-04-26.

data item '_exptl_crystal_density_meas' value 'not measured' was
changed to '?' -- the value is perceived as not measured.

Automatic conversion script
Id: cif_fix_values 8170 2020-07-09 18:12:32Z antanas 
;
_cod_original_sg_symbol_H-M 'P 21'
_cod_database_code 7133827
_shelx_space_group_comment
;
The symmetry employed for this shelxl refinement is uniquely defined
by the following loop, which should always be used as a source of
symmetry information in preference to the above space-group names.
They are only intended as comments.
;
_shelxl_version_number 2014/6

loop_
_space_group_symop_operation_xyz
'x, y, z'
'-x, y+1/2, -z'

loop_
_atom_site_label
_atom_site_type_symbol
_atom_site_fract_x
_atom_site_fract_y
_atom_site_fract_z
_atom_site_U_iso_or_equiv
_atom_site_adp_type
_atom_site_occupancy
_atom_site_site_symmetry_order
_atom_site_calc_flag
_atom_site_refinement_flags_posn
_atom_site_refinement_flags_adp
_atom_site_refinement_flags_occupancy
_atom_site_disorder_assembly
_atom_site_disorder_group
O1 O 0.52426(18) 0.72597(15) 0.07669(14) 0.0223(4) Uani 1 1 d . . . . .
O2 O 0.6726(2) 0.62411(17) -0.03885(16) 0.0279(4) Uani 1 1 d . . . . .
C1 C 0.3693(3) 0.7941(3) 0.4794(2) 0.0342(7) Uani 1 1 d . . . . .
H1 H 0.3304 0.7831 0.5530 0.041 Uiso 1 1 calc R U . . .
C2 C 0.4553(3) 0.6983(3) 0.4364(2) 0.0337(6) Uani 1 1 d . . . . .
H3 H 0.4750 0.6210 0.4803 0.040 Uiso 1 1 calc R U . . .
C3 C 0.5132(3) 0.7143(3) 0.3294(2) 0.0275(5) Uani 1 1 d . . . . .
H4 H 0.5744 0.6486 0.3012 0.033 Uiso 1 1 calc R U . . .
C4 C 0.4819(3) 0.8267(2) 0.2629(2) 0.0202(5) Uani 1 1 d . . . . .
C5 C 0.5360(3) 0.8452(2) 0.1434(2) 0.0203(5) Uani 1 1 d . . . . .
H22 H 0.4539 0.9065 0.0891 0.024 Uiso 1 1 calc R U . . .
C6 C 0.7280(3) 0.8880(2) 0.1581(2) 0.0188(5) Uani 1 1 d . . . . .
H5 H 0.8059 0.8423 0.2309 0.023 Uiso 1 1 calc R U . . .
C7 C 0.7548(3) 1.0249(2) 0.1814(2) 0.0205(5) Uani 1 1 d . . . . .
H11 H 0.6753 1.0806 0.1275 0.025 Uiso 1 1 calc R U . . .
C8 C 0.8824(3) 1.0738(2) 0.2726(2) 0.0202(5) Uani 1 1 d . . . . .
H10 H 0.9609 1.0164 0.3250 0.024 Uiso 1 1 calc R U . . .
C9 C 0.9158(3) 1.2077(2) 0.3017(2) 0.0203(5) Uani 1 1 d . . . . .
C10 C 0.8180(3) 1.3029(2) 0.2281(2) 0.0230(5) Uani 1 1 d . . . . .
H6 H 0.7275 1.2822 0.1550 0.028 Uiso 1 1 calc R U . . .
C11 C 0.8521(3) 1.4277(2) 0.2610(2) 0.0285(6) Uani 1 1 d . . . . .
H9 H 0.7836 1.4914 0.2108 0.034 Uiso 1 1 calc R U . . .
C12 C 0.9849(3) 1.4602(3) 0.3664(3) 0.0306(6) Uani 1 1 d . . . . .
H2 H 1.0076 1.5456 0.3883 0.037 Uiso 1 1 calc R U . . .
C13 C 0.3400(3) 0.9064(3) 0.4149(2) 0.0315(6) Uani 1 1 d . . . . .
H24 H 0.2819 0.9727 0.4450 0.038 Uiso 1 1 calc R U . . .
C14 C 0.3949(3) 0.9227(3) 0.3064(2) 0.0269(5) Uani 1 1 d . . . . .
H23 H 0.3730 0.9996 0.2620 0.032 Uiso 1 1 calc R U . . .
C15 C 0.6563(3) 0.7170(2) 0.0182(2) 0.0203(5) Uani 1 1 d . . . . .
C16 C 0.7645(3) 0.8367(2) 0.0361(2) 0.0210(5) Uani 1 1 d . . . . .
C17 C 1.0842(3) 1.3672(3) 0.4394(2) 0.0295(6) Uani 1 1 d . . . . .
H8 H 1.1758 1.3886 0.5117 0.035 Uiso 1 1 calc R U . . .
C18 C 1.0497(3) 1.2426(2) 0.4071(2) 0.0242(5) Uani 1 1 d . . . . .
H7 H 1.1188 1.1796 0.4579 0.029 Uiso 1 1 calc R U . . .
C19 C 0.9596(3) 0.8111(2) 0.0464(2) 0.0276(6) Uani 1 1 d . . . . .
H16 H 0.9702 0.7825 -0.0365 0.033 Uiso 1 1 calc R U . . .
H12 H 1.0252 0.8909 0.0657 0.033 Uiso 1 1 calc R U . . .
C20 C 1.0485(3) 0.7149(3) 0.1447(3) 0.0334(6) Uani 1 1 d . . . . .
H15 H 0.9826 0.6361 0.1288 0.050 Uiso 1 1 calc R U . . .
H13 H 1.0501 0.7458 0.2285 0.050 Uiso 1 1 calc R U . . .
H14 H 1.1698 0.7008 0.1401 0.050 Uiso 1 1 calc R U . . .
C21 C 0.6831(3) 0.9236(3) -0.0767(2) 0.0275(6) Uani 1 1 d . . . . .
H17 H 0.5629 0.9474 -0.0729 0.033 Uiso 1 1 calc R U . . .
H18 H 0.7545 1.0010 -0.0671 0.033 Uiso 1 1 calc R U . . .
C22 C 0.6706(4) 0.8693(3) -0.2055(2) 0.0381(7) Uani 1 1 d . . . . .
H20 H 0.5970 0.7939 -0.2178 0.057 Uiso 1 1 calc R U . . .
H21 H 0.7891 0.8478 -0.2120 0.057 Uiso 1 1 calc R U . . .
H19 H 0.6175 0.9311 -0.2700 0.057 Uiso 1 1 calc R U . . .

loop_
_atom_site_aniso_label
_atom_site_aniso_U_11
_atom_site_aniso_U_22
_atom_site_aniso_U_33
_atom_site_aniso_U_23
_atom_site_aniso_U_13
_atom_site_aniso_U_12
O1 0.0220(7) 0.0185(10) 0.0275(8) -0.0052(7) 0.0085(6) -0.0056(6)
O2 0.0269(8) 0.0217(10) 0.0352(10) -0.0113(8) 0.0083(7) -0.0047(7)
C1 0.0258(11) 0.0521(19) 0.0255(13) 0.0003(12) 0.0085(10) -0.0046(12)
C2 0.0315(13) 0.0371(17) 0.0314(13) 0.0121(13) 0.0065(10) 0.0036(11)
C3 0.0238(11) 0.0258(15) 0.0323(12) 0.0044(12) 0.0066(9) 0.0054(10)
C4 0.0147(9) 0.0213(13) 0.0239(11) -0.0018(10) 0.0039(8) -0.0025(8)
C5 0.0195(10) 0.0156(13) 0.0240(11) -0.0018(9) 0.0030(8) -0.0003(8)
C6 0.0170(10) 0.0164(13) 0.0222(11) -0.0001(9) 0.0035(8) -0.0004(8)
C7 0.0201(10) 0.0150(13) 0.0266(12) 0.0007(10) 0.0065(9) 0.0010(9)
C8 0.0195(10) 0.0154(13) 0.0258(12) 0.0023(10) 0.0059(9) 0.0007(8)
C9 0.0214(10) 0.0176(12) 0.0244(11) -0.0019(10) 0.0105(8) -0.0033(9)
C10 0.0232(10) 0.0189(13) 0.0275(12) -0.0002(10) 0.0077(9) -0.0020(9)
C11 0.0315(12) 0.0179(14) 0.0376(14) 0.0029(11) 0.0118(11) 0.0042(10)
C12 0.0425(14) 0.0155(14) 0.0382(15) -0.0072(11) 0.0184(12) -0.0066(11)
C13 0.0271(12) 0.0337(16) 0.0351(14) -0.0110(12) 0.0111(10) -0.0008(11)
C14 0.0263(11) 0.0204(13) 0.0336(13) -0.0033(11) 0.0072(10) -0.0017(10)
C15 0.0172(9) 0.0210(13) 0.0218(11) 0.0002(10) 0.0036(8) -0.0001(9)
C16 0.0204(10) 0.0180(13) 0.0244(11) -0.0016(10) 0.0056(9) -0.0032(9)
C17 0.0340(13) 0.0285(16) 0.0271(12) -0.0094(11) 0.0102(10) -0.0091(10)
C18 0.0261(11) 0.0228(14) 0.0240(11) 0.0009(10) 0.0073(9) -0.0016(9)
C19 0.0216(10) 0.0229(14) 0.0404(14) -0.0052(12) 0.0119(10) -0.0047(9)
C20 0.0184(10) 0.0280(15) 0.0504(16) -0.0054(13) 0.0035(10) 0.0029(10)
C21 0.0299(12) 0.0244(15) 0.0289(13) 0.0038(11) 0.0094(10) -0.0022(10)
C22 0.0409(15) 0.047(2) 0.0276(13) 0.0041(13) 0.0111(11) 0.0041(13)

loop_
_atom_type_symbol
_atom_type_description
_atom_type_scat_dispersion_real
_atom_type_scat_dispersion_imag
_atom_type_scat_source
C C 0.0033 0.0016 'International Tables Vol C Tables 4.2.6.8 and 6.1.1.4'
H H 0.0000 0.0000 'International Tables Vol C Tables 4.2.6.8 and 6.1.1.4'
O O 0.0106 0.0060 'International Tables Vol C Tables 4.2.6.8 and 6.1.1.4'

loop_
_geom_angle_atom_site_label_1
_geom_angle_atom_site_label_2
_geom_angle_atom_site_label_3
_geom_angle
_geom_angle_site_symmetry_1
_geom_angle_site_symmetry_3
_geom_angle_publ_flag
C15 O1 C5 110.26(16) . . ?
C2 C1 C13 119.8(2) . . ?
C2 C1 H1 120.1 . . ?
C13 C1 H1 120.1 . . ?
C1 C2 C3 120.2(3) . . ?
C1 C2 H3 119.9 . . ?
C3 C2 H3 119.9 . . ?
C2 C3 C4 120.3(2) . . ?
C2 C3 H4 119.9 . . ?
C4 C3 H4 119.9 . . ?
C14 C4 C3 119.2(2) . . ?
C14 C4 C5 119.1(2) . . ?
C3 C4 C5 121.6(2) . . ?
O1 C5 C4 109.41(18) . . ?
O1 C5 C6 103.89(17) . . ?
C4 C5 C6 116.31(17) . . ?
O1 C5 H22 109.0 . . ?
C4 C5 H22 109.0 . . ?
C6 C5 H22 109.0 . . ?
C7 C6 C5 113.47(18) . . ?
C7 C6 C16 116.58(19) . . ?
C5 C6 C16 101.84(17) . . ?
C7 C6 H5 108.2 . . ?
C5 C6 H5 108.2 . . ?
C16 C6 H5 108.2 . . ?
C8 C7 C6 124.2(2) . . ?
C8 C7 H11 117.9 . . ?
C6 C7 H11 117.9 . . ?
C7 C8 C9 127.1(2) . . ?
C7 C8 H10 116.5 . . ?
C9 C8 H10 116.5 . . ?
C18 C9 C10 117.8(2) . . ?
C18 C9 C8 119.4(2) . . ?
C10 C9 C8 122.8(2) . . ?
C11 C10 C9 120.6(2) . . ?
C11 C10 H6 119.7 . . ?
C9 C10 H6 119.7 . . ?
C12 C11 C10 120.6(2) . . ?
C12 C11 H9 119.7 . . ?
C10 C11 H9 119.7 . . ?
C17 C12 C11 119.5(2) . . ?
C17 C12 H2 120.3 . . ?
C11 C12 H2 120.3 . . ?
C1 C13 C14 120.4(2) . . ?
C1 C13 H24 119.8 . . ?
C14 C13 H24 119.8 . . ?
C4 C14 C13 120.0(2) . . ?
C4 C14 H23 120.0 . . ?
C13 C14 H23 120.0 . . ?
O2 C15 O1 120.5(2) . . ?
O2 C15 C16 129.1(2) . . ?
O1 C15 C16 110.36(19) . . ?
C15 C16 C19 111.9(2) . . ?
C15 C16 C21 107.66(17) . . ?
C19 C16 C21 110.91(19) . . ?
C15 C16 C6 100.68(17) . . ?
C19 C16 C6 114.32(17) . . ?
C21 C16 C6 110.8(2) . . ?
C12 C17 C18 119.9(2) . . ?
C12 C17 H8 120.0 . . ?
C18 C17 H8 120.0 . . ?
C17 C18 C9 121.5(2) . . ?
C17 C18 H7 119.2 . . ?
C9 C18 H7 119.2 . . ?
C20 C19 C16 115.6(2) . . ?
C20 C19 H16 108.4 . . ?
C16 C19 H16 108.4 . . ?
C20 C19 H12 108.4 . . ?
C16 C19 H12 108.4 . . ?
H16 C19 H12 107.4 . . ?
C19 C20 H15 109.5 . . ?
C19 C20 H13 109.5 . . ?
H15 C20 H13 109.5 . . ?
C19 C20 H14 109.5 . . ?
H15 C20 H14 109.5 . . ?
H13 C20 H14 109.5 . . ?
C22 C21 C16 115.8(2) . . ?
C22 C21 H17 108.3 . . ?
C16 C21 H17 108.3 . . ?
C22 C21 H18 108.3 . . ?
C16 C21 H18 108.3 . . ?
H17 C21 H18 107.4 . . ?
C21 C22 H20 109.5 . . ?
C21 C22 H21 109.5 . . ?
H20 C22 H21 109.5 . . ?
C21 C22 H19 109.5 . . ?
H20 C22 H19 109.5 . . ?
H21 C22 H19 109.5 . . ?

loop_
_geom_bond_atom_site_label_1
_geom_bond_atom_site_label_2
_geom_bond_distance
_geom_bond_site_symmetry_2
_geom_bond_publ_flag
O1 C15 1.364(3) . ?
O1 C5 1.464(3) . ?
O2 C15 1.202(3) . ?
C1 C2 1.380(4) . ?
C1 C13 1.384(4) . ?
C1 H1 0.9500 . ?
C2 C3 1.387(4) . ?
C2 H3 0.9500 . ?
C3 C4 1.396(3) . ?
C3 H4 0.9500 . ?
C4 C14 1.389(3) . ?
C4 C5 1.504(3) . ?
C5 C6 1.543(3) . ?
C5 H22 1.0000 . ?
C6 C7 1.493(3) . ?
C6 C16 1.551(3) . ?
C6 H5 1.0000 . ?
C7 C8 1.325(3) . ?
C7 H11 0.9500 . ?
C8 C9 1.477(3) . ?
C8 H10 0.9500 . ?
C9 C18 1.397(3) . ?
C9 C10 1.399(3) . ?
C10 C11 1.391(4) . ?
C10 H6 0.9500 . ?
C11 C12 1.385(4) . ?
C11 H9 0.9500 . ?
C12 C17 1.384(4) . ?
C12 H2 0.9500 . ?
C13 C14 1.389(4) . ?
C13 H24 0.9500 . ?
C14 H23 0.9500 . ?
C15 C16 1.520(3) . ?
C16 C19 1.532(3) . ?
C16 C21 1.550(3) . ?
C17 C18 1.387(4) . ?
C17 H8 0.9500 . ?
C18 H7 0.9500 . ?
C19 C20 1.525(4) . ?
C19 H16 0.9900 . ?
C19 H12 0.9900 . ?
C20 H15 0.9800 . ?
C20 H13 0.9800 . ?
C20 H14 0.9800 . ?
C21 C22 1.516(4) . ?
C21 H17 0.9900 . ?
C21 H18 0.9900 . ?
C22 H20 0.9800 . ?
C22 H21 0.9800 . ?
C22 H19 0.9800 . ?
